data_4122090
loop_
_publ_author_name
'Chiarella, Gina M.'
'Cotton, F. Albert'
'Murillo, Carlos A.'
'Ventura, Karen'
'Villagr\'an, Dino'
'Wang, Xiaoping'

_publ_section_title
;
 Manipulating magnetism: ru2(5+) paddlewheels devoid of axial
 interactions.
;
_journal_issue 27
_journal_name_full 'Journal of the American Chemical Society'
_journal_page_first 9580
_journal_page_last 9589
_journal_paper_doi 10.1021/ja5020647
_journal_volume 136
_journal_year 2014
_chemical_formula_moiety 'C60 H60 N8 O8 Ru2, B F4 '
_chemical_formula_sum 'C60 H60 B F4 N8 O8 Ru2'
_chemical_formula_weight 1310.11
_chemical_name_common Ru2(p-DAniF)4(BF)4
_chemical_name_systematic
; 
 ? 
;
_space_group_IT_number 33
_symmetry_cell_setting orthorhombic
_symmetry_space_group_name_Hall 'P 2c -2n'
_symmetry_space_group_name_H-M 'P n a 21'
_atom_sites_solution_hydrogens geom
_atom_sites_solution_primary direct
_atom_sites_solution_secondary difmap
_audit_creation_method SHELXL-97
_cell_angle_alpha 90.00
_cell_angle_beta 90.00
_cell_angle_gamma 90.00
_cell_formula_units_Z 4
_cell_length_a 34.973(8)
_cell_length_b 13.011(3)
_cell_length_c 12.766(3)
_cell_measurement_reflns_used 7673
_cell_measurement_temperature 298(2)
_cell_measurement_theta_max 25.49
_cell_measurement_theta_min 2.51
_cell_volume 5809(2)
_computing_cell_refinement 'SMART (Bruker, 2001)'
_computing_data_collection 'SMART (Bruker, 2001)'
_computing_data_reduction 'SMART (Bruker, 2001)'
_computing_molecular_graphics 'SHELXL97 (Sheldrick, 2008)'
_computing_publication_material 'SHELXL97 (Sheldrick, 2008)'
_computing_structure_refinement 'SHELXL-97 (Sheldrick, 1997)'
_computing_structure_solution 'SHELXS-97 (Sheldrick, 1990)'
_diffrn_ambient_temperature 298(2)
_diffrn_measured_fraction_theta_full 0.989
_diffrn_measured_fraction_theta_max 0.989
_diffrn_measurement_device_type 'Bruker SMART 1K CCD area-detector'
_diffrn_measurement_method 'phi and omega scans'
_diffrn_radiation_monochromator graphite
_diffrn_radiation_source 'fine-focus sealed tube'
_diffrn_radiation_type MoK\a
_diffrn_radiation_wavelength 0.71073
_diffrn_reflns_av_R_equivalents 0.0380
_diffrn_reflns_av_sigmaI/netI 0.0485
_diffrn_reflns_limit_h_max 42
_diffrn_reflns_limit_h_min -42
_diffrn_reflns_limit_k_max 11
_diffrn_reflns_limit_k_min -15
_diffrn_reflns_limit_l_max 15
_diffrn_reflns_limit_l_min -15
_diffrn_reflns_number 30395
_diffrn_reflns_theta_full 25.57
_diffrn_reflns_theta_max 25.57
_diffrn_reflns_theta_min 2.52
_diffrn_standards_decay_% 0
_diffrn_standards_interval_count 0
_diffrn_standards_interval_time 0
_diffrn_standards_number 0
_exptl_absorpt_coefficient_mu 0.595
_exptl_absorpt_correction_T_max 0.9596
_exptl_absorpt_correction_T_min 0.8803
_exptl_absorpt_correction_type multi-scan
_exptl_absorpt_process_details 'SADABS; (Sheldrick, 2006)'
_exptl_crystal_colour brown
_exptl_crystal_density_diffrn 1.498
_exptl_crystal_density_method 'not measured'
_exptl_crystal_description plate
_exptl_crystal_F_000 2676
_exptl_crystal_size_max 0.22
_exptl_crystal_size_mid 0.21
_exptl_crystal_size_min 0.07
_refine_diff_density_max 0.626
_refine_diff_density_min -0.534
_refine_diff_density_rms 0.071
_refine_ls_abs_structure_details 'Flack H D (1983), Acta Cryst. A39, 876-881'
_refine_ls_abs_structure_Flack 0.0(4)
_refine_ls_extinction_method none
_refine_ls_goodness_of_fit_ref 1.144
_refine_ls_hydrogen_treatment constr
_refine_ls_matrix_type full
_refine_ls_number_parameters 870
_refine_ls_number_reflns 10665
_refine_ls_number_restraints 559
_refine_ls_restrained_S_all 1.194
_refine_ls_R_factor_all 0.0853
_refine_ls_R_factor_gt 0.0441
_refine_ls_shift/su_max 0.005
_refine_ls_shift/su_mean 0.000
_refine_ls_structure_factor_coef Fsqd
_refine_ls_weighting_details 'calc w=1/[\s^2^(Fo^2^)+(0.0300P)^2^+3.9900P] where P=(Fo^2^+2Fc^2^)/3'
_refine_ls_weighting_scheme calc
_refine_ls_wR_factor_gt 0.0848
_refine_ls_wR_factor_ref 0.1007
_reflns_number_gt 6844
_reflns_number_total 10665
_reflns_threshold_expression >2sigma(I)
_cod_data_source_file ja5020647_si_001.cif
_cod_data_source_block Ru2(pdanif)4BF4-298K
_cod_depositor_comments 'Adding full bibliography for 4122084--4122090.cif.'
_cod_original_sg_symbol_H-M Pna2(1)
_cod_database_code 4122090

loop_
_symmetry_equiv_pos_as_xyz
'x, y, z'
'-x, -y, z+1/2'
'x+1/2, -y+1/2, z'
'-x+1/2, y+1/2, z+1/2'

loop_
_atom_site_label
_atom_site_type_symbol
_atom_site_fract_x
_atom_site_fract_y
_atom_site_fract_z
_atom_site_U_iso_or_equiv
_atom_site_adp_type
_atom_site_occupancy
_atom_site_symmetry_multiplicity
_atom_site_calc_flag
_atom_site_refinement_flags
_atom_site_disorder_assembly
_atom_site_disorder_group
Ru1 Ru 0.282018(10) 0.87187(4) 0.74721(11) 0.03655(11) Uani 1 1 d . A .
Ru2 Ru 0.350051(10) 0.87245(4) 0.74546(11) 0.03801(11) Uani 1 1 d . A .
N1 N 0.28251(17) 0.9067(5) 0.5917(4) 0.0411(14) Uani 1 1 d DU . .
N2 N 0.34804(16) 0.9163(5) 0.5936(4) 0.0444(14) Uani 1 1 d . . .
C1 C 0.3153(2) 0.9262(6) 0.5447(6) 0.0462(18) Uani 1 1 d . A .
H1 H 0.3152 0.9479 0.4736 0.055 Uiso 1 1 calc R . .
C2 C 0.2480(2) 0.9210(6) 0.5353(6) 0.0386(18) Uani 0.798(3) 1 d PDU A 1
C3 C 0.2454(3) 1.0040(6) 0.4693(6) 0.065(3) Uani 0.798(3) 1 d PDU A 1
H3 H 0.2671 1.0468 0.4592 0.078 Uiso 0.798(3) 1 calc PR A 1
C4 C 0.2116(3) 1.0264(8) 0.4170(7) 0.076(3) Uani 0.798(3) 1 d PDU A 1
H4 H 0.2101 1.0847 0.3725 0.092 Uiso 0.798(3) 1 calc PR A 1
C5 C 0.1807(3) 0.9642(8) 0.4300(8) 0.063(2) Uani 0.798(3) 1 d PDU A 1
C6 C 0.1832(3) 0.8822(7) 0.4984(9) 0.060(3) Uani 0.798(3) 1 d PDU A 1
H6 H 0.1615 0.8398 0.5102 0.072 Uiso 0.798(3) 1 calc PR A 1
C7 C 0.2170(3) 0.8620(7) 0.5495(9) 0.049(3) Uani 0.798(3) 1 d PDU A 1
H7 H 0.2184 0.8050 0.5958 0.058 Uiso 0.798(3) 1 calc PR A 1
O1 O 0.1481(3) 0.9937(8) 0.3776(8) 0.078(3) Uani 0.798(3) 1 d PDU A 1
C8 C 0.1147(4) 0.9425(12) 0.3997(10) 0.081(4) Uani 0.798(3) 1 d PDU A 1
H8A H 0.1179 0.8693 0.3841 0.122 Uiso 0.798(3) 1 calc PR A 1
H8B H 0.0940 0.9706 0.3568 0.122 Uiso 0.798(3) 1 calc PR A 1
H8C H 0.1085 0.9511 0.4740 0.122 Uiso 0.798(3) 1 calc PR A 1
C17 C 0.2497(2) 0.6585(6) 0.7014(7) 0.0435(19) Uani 0.798(3) 1 d PDU A 1
C18 C 0.2473(3) 0.5885(7) 0.6220(7) 0.076(3) Uani 0.798(3) 1 d PDU A 1
H18 H 0.2691 0.5756 0.5797 0.092 Uiso 0.798(3) 1 calc PR A 1
C19 C 0.2141(3) 0.5366(7) 0.6023(8) 0.083(3) Uani 0.798(3) 1 d PDU A 1
H19 H 0.2130 0.4891 0.5458 0.100 Uiso 0.798(3) 1 calc PR A 1
C20 C 0.1828(3) 0.5522(8) 0.6624(9) 0.064(2) Uani 0.798(3) 1 d PDU A 1
C21 C 0.18424(19) 0.6233(7) 0.7419(12) 0.0615(18) Uani 0.798(3) 1 d PDU A 1
H21 H 0.1624 0.6357 0.7843 0.074 Uiso 0.798(3) 1 calc PR A 1
C22 C 0.2176(2) 0.6759(6) 0.7594(8) 0.054(2) Uani 0.798(3) 1 d PDU A 1
H22 H 0.2184 0.7260 0.8135 0.065 Uiso 0.798(3) 1 calc PR A 1
O3 O 0.1515(3) 0.4938(9) 0.6351(6) 0.083(3) Uani 0.798(3) 1 d PDU A 1
C23 C 0.1181(4) 0.5093(11) 0.692(2) 0.088(5) Uani 0.798(3) 1 d PDU A 1
H23A H 0.1205 0.4759 0.7609 0.132 Uiso 0.798(3) 1 calc PR A 1
H23B H 0.0964 0.4798 0.6544 0.132 Uiso 0.798(3) 1 calc PR A 1
H23C H 0.1140 0.5832 0.7022 0.132 Uiso 0.798(3) 1 calc PR A 1
C32 C 0.2504(2) 0.8258(7) 0.9643(6) 0.0429(18) Uani 0.798(3) 1 d PDU A 1
C33 C 0.2489(2) 0.7473(6) 1.0366(7) 0.072(3) Uani 0.798(3) 1 d PDU A 1
H33 H 0.2708 0.7056 1.0484 0.086 Uiso 0.798(3) 1 calc PR A 1
C34 C 0.2162(3) 0.7296(8) 1.0908(8) 0.084(3) Uani 0.798(3) 1 d PDU A 1
H34 H 0.2154 0.6747 1.1397 0.100 Uiso 0.798(3) 1 calc PR A 1
C35 C 0.1845(3) 0.7890(9) 1.0765(8) 0.063(2) Uani 0.798(3) 1 d PDU A 1
C36 C 0.1857(3) 0.8663(7) 1.0031(8) 0.055(3) Uani 0.798(3) 1 d PDU A 1
H36 H 0.1637 0.9072 0.9904 0.066 Uiso 0.798(3) 1 calc PR A 1
C37 C 0.2186(3) 0.8839(7) 0.9484(9) 0.053(3) Uani 0.798(3) 1 d PDU A 1
H37 H 0.2193 0.9378 0.8982 0.063 Uiso 0.798(3) 1 calc PR A 1
O5 O 0.1531(2) 0.7604(6) 1.1353(7) 0.078(3) Uani 0.798(3) 1 d PDU A 1
C38 C 0.1197(4) 0.814(3) 1.1190(12) 0.098(4) Uani 0.798(3) 1 d PDU A 1
H38A H 0.1254 0.8875 1.1144 0.147 Uiso 0.798(3) 1 calc PR A 1
H38B H 0.1022 0.8014 1.1775 0.147 Uiso 0.798(3) 1 calc PR A 1
H38C H 0.1078 0.7908 1.0536 0.147 Uiso 0.798(3) 1 calc PR A 1
C47 C 0.2494(2) 1.0845(6) 0.7967(6) 0.0423(18) Uani 0.798(3) 1 d PDU A 1
C48 C 0.2487(3) 1.1532(6) 0.8781(7) 0.069(3) Uani 0.798(3) 1 d PDU A 1
H48 H 0.2708 1.1629 0.9202 0.082 Uiso 0.798(3) 1 calc PR A 1
C49 C 0.2161(3) 1.2079(7) 0.8987(8) 0.080(3) Uani 0.798(3) 1 d PDU A 1
H49 H 0.2156 1.2537 0.9566 0.097 Uiso 0.798(3) 1 calc PR A 1
C50 C 0.1845(3) 1.1978(8) 0.8383(9) 0.063(2) Uani 0.798(3) 1 d PDU A 1
C51 C 0.1846(2) 1.1257(7) 0.7586(10) 0.061(2) Uani 0.798(3) 1 d PDU A 1
H51 H 0.1623 1.1143 0.7177 0.074 Uiso 0.798(3) 1 calc PR A 1
C52 C 0.21745(19) 1.0706(6) 0.7394(9) 0.054(2) Uani 0.798(3) 1 d PDU A 1
H52 H 0.2176 1.0215 0.6844 0.065 Uiso 0.798(3) 1 calc PR A 1
O7 O 0.1524(2) 1.2537(7) 0.8686(7) 0.078(3) Uani 0.798(3) 1 d PDU A 1
C53 C 0.1194(3) 1.2377(10) 0.8115(11) 0.080(4) Uani 0.798(3) 1 d PDU A 1
H53A H 0.1254 1.2402 0.7366 0.121 Uiso 0.798(3) 1 calc PR A 1
H53B H 0.1007 1.2913 0.8284 0.121 Uiso 0.798(3) 1 calc PR A 1
H53C H 0.1087 1.1702 0.8291 0.121 Uiso 0.798(3) 1 calc PR A 1
C2A C 0.2510(6) 0.950(2) 0.5298(19) 0.0386(18) Uani 0.202(3) 1 d PD A 2
C3A C 0.2454(7) 0.9379(18) 0.425(2) 0.065(3) Uani 0.202(3) 1 d PD A 2
H3A H 0.2676 0.9285 0.3833 0.078 Uiso 0.202(3) 1 calc PR A 2
C4A C 0.2114(6) 0.938(2) 0.3746(19) 0.076(3) Uani 0.202(3) 1 d PD A 2
H4A H 0.2102 0.9287 0.3009 0.092 Uiso 0.202(3) 1 calc PR A 2
C5A C 0.1796(6) 0.951(2) 0.431(2) 0.063(2) Uani 0.202(3) 1 d PD A 2
C6A C 0.1791(7) 0.965(2) 0.536(2) 0.060(3) Uani 0.202(3) 1 d PD A 2
H6A H 0.1567 0.9745 0.5765 0.072 Uiso 0.202(3) 1 calc PR A 2
C7A C 0.2157(6) 0.9626(19) 0.5755(19) 0.049(3) Uani 0.202(3) 1 d PD A 2
H7A H 0.2168 0.9716 0.6492 0.058 Uiso 0.202(3) 1 calc PR A 2
O1A O 0.1541(11) 0.960(4) 0.349(3) 0.078(3) Uani 0.202(3) 1 d PD A 2
C8A C 0.1190(16) 0.915(5) 0.361(3) 0.081(4) Uani 0.202(3) 1 d PD A 2
H8A1 H 0.1093 0.9279 0.4316 0.122 Uiso 0.202(3) 1 calc PR A 2
H8A2 H 0.1214 0.8404 0.3500 0.122 Uiso 0.202(3) 1 calc PR A 2
H8A3 H 0.1013 0.9434 0.3092 0.122 Uiso 0.202(3) 1 calc PR A 2
C17A C 0.2490(6) 0.6677(19) 0.675(2) 0.0435(19) Uani 0.202(3) 1 d PD A 2
C18A C 0.2438(6) 0.5665(18) 0.6940(17) 0.076(3) Uani 0.202(3) 1 d PD A 2
H18A H 0.2671 0.5320 0.7083 0.092 Uiso 0.202(3) 1 calc PR A 2
C19A C 0.2136(7) 0.5033(18) 0.698(2) 0.083(3) Uani 0.202(3) 1 d PD A 2
H19A H 0.2144 0.4318 0.7130 0.100 Uiso 0.202(3) 1 calc PR A 2
C20A C 0.1816(7) 0.558(2) 0.676(3) 0.064(2) Uani 0.202(3) 1 d PD A 2
C21A C 0.1766(6) 0.660(2) 0.653(2) 0.0615(18) Uani 0.202(3) 1 d PD A 2
H21A H 0.1531 0.6938 0.6377 0.074 Uiso 0.202(3) 1 calc PR A 2
C22A C 0.2126(6) 0.705(2) 0.6556(19) 0.054(2) Uani 0.202(3) 1 d PD A 2
H22A H 0.2122 0.7766 0.6414 0.065 Uiso 0.202(3) 1 calc PR A 2
O3A O 0.1506(11) 0.490(4) 0.681(3) 0.083(3) Uani 0.202(3) 1 d PD A 2
C23A C 0.1167(17) 0.548(5) 0.685(9) 0.088(5) Uani 0.202(3) 1 d PD A 2
H23D H 0.1194 0.6028 0.7372 0.132 Uiso 0.202(3) 1 calc PR A 2
H23E H 0.0954 0.5031 0.7048 0.132 Uiso 0.202(3) 1 calc PR A 2
H23F H 0.1116 0.5784 0.6162 0.132 Uiso 0.202(3) 1 calc PR A 2
C32A C 0.2510(6) 0.803(2) 0.9659(19) 0.0429(18) Uani 0.202(3) 1 d PD A 2
C33A C 0.2508(6) 0.8100(19) 1.0730(19) 0.072(3) Uani 0.202(3) 1 d PD A 2
H33A H 0.2738 0.8181 1.1119 0.086 Uiso 0.202(3) 1 calc PR A 2
C34A C 0.2168(6) 0.805(2) 1.1198(19) 0.084(3) Uani 0.202(3) 1 d PD A 2
H34A H 0.2168 0.8101 1.1940 0.100 Uiso 0.202(3) 1 calc PR A 2
C35A C 0.1823(6) 0.794(3) 1.073(2) 0.063(2) Uani 0.202(3) 1 d PD A 2
C36A C 0.1807(7) 0.785(2) 0.9668(19) 0.055(3) Uani 0.202(3) 1 d PD A 2
H36A H 0.1575 0.7766 0.9296 0.066 Uiso 0.202(3) 1 calc PR A 2
C37A C 0.2157(7) 0.791(2) 0.918(2) 0.053(3) Uani 0.202(3) 1 d PD A 2
H37A H 0.2157 0.7859 0.8440 0.063 Uiso 0.202(3) 1 calc PR A 2
O5A O 0.1567(6) 0.808(3) 1.156(2) 0.078(3) Uani 0.202(3) 1 d PD A 2
C38A C 0.1201(11) 0.824(10) 1.120(4) 0.098(4) Uani 0.202(3) 1 d PD A 2
H38D H 0.1090 0.8834 1.1557 0.147 Uiso 0.202(3) 1 calc PR A 2
H38E H 0.1045 0.7630 1.1333 0.147 Uiso 0.202(3) 1 calc PR A 2
H38F H 0.1208 0.8374 1.0440 0.147 Uiso 0.202(3) 1 calc PR A 2
C47A C 0.2502(6) 1.0881(18) 0.821(2) 0.0423(18) Uani 0.202(3) 1 d PD A 2
C48A C 0.2484(6) 1.1925(17) 0.825(2) 0.069(3) Uani 0.202(3) 1 d PD A 2
H48A H 0.2700 1.2365 0.8243 0.082 Uiso 0.202(3) 1 calc PR A 2
C49A C 0.2122(6) 1.225(2) 0.831(2) 0.080(3) Uani 0.202(3) 1 d PD A 2
H49A H 0.2108 1.2979 0.8347 0.097 Uiso 0.202(3) 1 calc PR A 2
C50A C 0.1779(6) 1.182(2) 0.834(3) 0.063(2) Uani 0.202(3) 1 d PD A 2
C51A C 0.1825(7) 1.079(2) 0.830(2) 0.061(2) Uani 0.202(3) 1 d PD A 2
H51A H 0.1603 1.0375 0.8310 0.074 Uiso 0.202(3) 1 calc PR A 2
C52A C 0.2170(7) 1.0327(19) 0.8235(19) 0.054(2) Uani 0.202(3) 1 d PD A 2
H52A H 0.2182 0.9598 0.8211 0.065 Uiso 0.202(3) 1 calc PR A 2
O7A O 0.1604(10) 1.277(3) 0.834(3) 0.078(3) Uani 0.202(3) 1 d PD A 2
C53A C 0.1252(13) 1.289(4) 0.789(4) 0.080(4) Uani 0.202(3) 1 d PD A 2
H53D H 0.1128 1.2217 0.7834 0.121 Uiso 0.202(3) 1 calc PR A 2
H53E H 0.1280 1.3193 0.7197 0.121 Uiso 0.202(3) 1 calc PR A 2
H53F H 0.1096 1.3342 0.8334 0.121 Uiso 0.202(3) 1 calc PR A 2
C9 C 0.38045(19) 0.9539(6) 0.5372(5) 0.0449(18) Uani 1 1 d . A .
C10 C 0.3803(2) 1.0500(6) 0.4928(7) 0.062(2) Uani 1 1 d . . .
H10 H 0.3579 1.0909 0.4971 0.075 Uiso 1 1 calc R A .
C11 C 0.4122(2) 1.0886(7) 0.4420(7) 0.069(2) Uani 1 1 d . A .
H11 H 0.4118 1.1552 0.4116 0.082 Uiso 1 1 calc R . .
C12 C 0.4440(2) 1.0299(7) 0.4365(6) 0.066(2) Uani 1 1 d . . .
C13 C 0.4450(2) 0.9349(7) 0.4828(7) 0.069(2) Uani 1 1 d . A .
H13 H 0.4676 0.8946 0.4793 0.083 Uiso 1 1 calc R . .
C14 C 0.4138(3) 0.8983(7) 0.5333(8) 0.060(3) Uani 1 1 d . . .
H14 H 0.4151 0.8330 0.5665 0.072 Uiso 1 1 calc R A .
O2 O 0.47695(16) 1.0585(5) 0.3873(5) 0.093(2) Uani 1 1 d . A .
C15 C 0.4761(3) 1.1542(9) 0.3353(9) 0.114(4) Uani 1 1 d U . .
H15A H 0.4557 1.1538 0.2827 0.170 Uiso 1 1 calc R A .
H15B H 0.5008 1.1661 0.3008 0.170 Uiso 1 1 calc R . .
H15C H 0.4713 1.2090 0.3862 0.170 Uiso 1 1 calc R . .
N3 N 0.28294(15) 0.7191(4) 0.7126(4) 0.0442(14) Uani 1 1 d DU . .
N4 N 0.34878(15) 0.7225(4) 0.7022(4) 0.0472(15) Uani 1 1 d . . .
C16 C 0.31616(19) 0.6741(6) 0.6948(5) 0.0502(18) Uani 1 1 d . A .
H16 H 0.3164 0.6035 0.6759 0.060 Uiso 1 1 calc R . .
C24 C 0.38148(19) 0.6670(5) 0.6663(6) 0.0471(18) Uani 1 1 d . A .
C25 C 0.3810(2) 0.6196(6) 0.5699(6) 0.061(2) Uani 1 1 d . . .
H25 H 0.3587 0.6240 0.5277 0.073 Uiso 1 1 calc R A .
C26 C 0.4120(2) 0.5664(6) 0.5341(7) 0.065(2) Uani 1 1 d . A .
H26 H 0.4109 0.5318 0.4686 0.078 Uiso 1 1 calc R . .
C27 C 0.4447(2) 0.5631(6) 0.5924(7) 0.062(2) Uani 1 1 d . . .
C28 C 0.4457(2) 0.6133(7) 0.6872(6) 0.061(2) Uani 1 1 d . A .
H28 H 0.4684 0.6113 0.7281 0.074 Uiso 1 1 calc R . .
C29 C 0.41447(19) 0.6662(5) 0.7236(6) 0.056(2) Uani 1 1 d . . .
H29 H 0.4158 0.7021 0.7883 0.067 Uiso 1 1 calc R A .
O4 O 0.47756(16) 0.5136(5) 0.5641(5) 0.0849(19) Uani 1 1 d U A .
C30 C 0.4776(3) 0.4618(9) 0.4640(10) 0.117(4) Uani 1 1 d U . .
H30A H 0.4554 0.4160 0.4597 0.176 Uiso 1 1 calc R A .
H30B H 0.5011 0.4216 0.4567 0.176 Uiso 1 1 calc R . .
H30C H 0.4762 0.5129 0.4077 0.176 Uiso 1 1 calc R . .
N5 N 0.28395(17) 0.8375(5) 0.9027(4) 0.0437(14) Uani 1 1 d DU . .
N6 N 0.34985(16) 0.8299(5) 0.8974(4) 0.0453(14) Uani 1 1 d . . .
C31 C 0.3173(2) 0.8210(6) 0.9471(6) 0.054(2) Uani 1 1 d . A .
H31 H 0.3178 0.8018 1.0189 0.065 Uiso 1 1 calc R . .
C39 C 0.3832(2) 0.7986(6) 0.9535(5) 0.0453(18) Uani 1 1 d . A .
C40 C 0.3842(2) 0.7098(6) 1.0088(6) 0.061(2) Uani 1 1 d . . .
H40 H 0.3624 0.6661 1.0086 0.073 Uiso 1 1 calc R A .
C41 C 0.4161(2) 0.6814(7) 1.0655(6) 0.067(2) Uani 1 1 d . A .
H41 H 0.4163 0.6178 1.1021 0.080 Uiso 1 1 calc R . .
C42 C 0.4469(2) 0.7436(7) 1.0693(7) 0.069(2) Uani 1 1 d U . .
C43 C 0.4469(2) 0.8334(7) 1.0102(7) 0.072(2) Uani 1 1 d . A .
H43 H 0.4690 0.8758 1.0091 0.086 Uiso 1 1 calc R . .
C44 C 0.4148(3) 0.8617(7) 0.9526(8) 0.054(3) Uani 1 1 d . . .
H44 H 0.4148 0.9237 0.9131 0.065 Uiso 1 1 calc R A .
O6 O 0.47970(19) 0.7269(5) 1.1246(5) 0.096(2) Uani 1 1 d U A .
C45 C 0.4790(3) 0.6537(7) 1.2047(7) 0.100(3) Uani 1 1 d U . .
H45A H 0.4595 0.6724 1.2562 0.150 Uiso 1 1 calc R A .
H45B H 0.5041 0.6513 1.2389 0.150 Uiso 1 1 calc R . .
H45C H 0.4731 0.5861 1.1751 0.150 Uiso 1 1 calc R . .
N7 N 0.28304(14) 1.0247(4) 0.7818(4) 0.0433(15) Uani 1 1 d DU . .
N8 N 0.34898(15) 1.0223(4) 0.7879(4) 0.0437(15) Uani 1 1 d . . .
C46 C 0.3162(2) 1.0713(5) 0.7969(5) 0.0500(18) Uani 1 1 d . A .
H46 H 0.3164 1.1422 0.8148 0.060 Uiso 1 1 calc R . .
C54 C 0.3816(2) 1.0771(5) 0.8224(6) 0.0458(18) Uani 1 1 d . A .
C55 C 0.3812(2) 1.1285(6) 0.9161(6) 0.0587(19) Uani 1 1 d . . .
H55 H 0.3582 1.1307 0.9553 0.070 Uiso 1 1 calc R A .
C56 C 0.4131(2) 1.1768(6) 0.9552(7) 0.064(2) Uani 1 1 d . A .
H56 H 0.4123 1.2109 1.0209 0.077 Uiso 1 1 calc R . .
C57 C 0.4460(2) 1.1748(6) 0.8975(7) 0.060(2) Uani 1 1 d . . .
C58 C 0.4469(2) 1.1224(8) 0.8046(6) 0.068(2) Uani 1 1 d . A .
H58 H 0.4702 1.1190 0.7662 0.082 Uiso 1 1 calc R . .
C59 C 0.41535(19) 1.0751(6) 0.7661(7) 0.058(2) Uani 1 1 d . . .
H59 H 0.4164 1.0406 0.7006 0.070 Uiso 1 1 calc R A .
O8 O 0.47946(17) 1.2207(5) 0.9270(5) 0.0857(19) Uani 1 1 d U A .
C60 C 0.4799(3) 1.2671(10) 1.0266(10) 0.123(4) Uani 1 1 d U . .
H60A H 0.4627 1.3266 1.0268 0.185 Uiso 1 1 calc R A .
H60B H 0.5060 1.2897 1.0432 0.185 Uiso 1 1 calc R . .
H60C H 0.4714 1.2174 1.0793 0.185 Uiso 1 1 calc R . .
B1 B 0.0926(5) 0.8734(12) 0.7456(18) 0.146(3) Uani 0.616(5) 1 d PDU B 1
F1 F 0.1034(4) 0.7909(11) 0.6966(10) 0.148(4) Uani 0.616(5) 1 d PDU B 1
F2 F 0.1022(4) 0.8272(12) 0.8335(11) 0.144(4) Uani 0.616(5) 1 d PDU B 1
F3 F 0.0553(3) 0.8802(9) 0.7391(18) 0.161(3) Uani 0.616(5) 1 d PDU B 1
F4 F 0.1006(4) 0.9732(10) 0.7543(16) 0.170(4) Uani 0.616(5) 1 d PDU B 1
B1A B 0.1082(6) 0.875(3) 0.7437(19) 0.146(3) Uani 0.384(5) 1 d PD B 2
F1A F 0.1008(7) 0.858(2) 0.6450(19) 0.148(4) Uani 0.384(5) 1 d PD B 2
F2A F 0.1066(7) 0.9094(19) 0.8403(17) 0.144(4) Uani 0.384(5) 1 d PD B 2
F3A F 0.1460(4) 0.8761(16) 0.738(3) 0.161(3) Uani 0.384(5) 1 d PD B 2
F4A F 0.1063(8) 0.954(2) 0.678(3) 0.170(4) Uani 0.384(5) 1 d PD B 2

loop_
_atom_site_aniso_label
_atom_site_aniso_U_11
_atom_site_aniso_U_22
_atom_site_aniso_U_33
_atom_site_aniso_U_23
_atom_site_aniso_U_13
_atom_site_aniso_U_12
Ru1 0.0373(2) 0.0372(2) 0.0351(2) -0.0015(3) 0.0015(5) -0.0015(2)
Ru2 0.0371(2) 0.0390(2) 0.0379(2) -0.0008(3) 0.0004(6) -0.0012(2)
N1 0.040(3) 0.049(3) 0.034(3) -0.002(3) 0.000(3) -0.001(3)
N2 0.041(4) 0.053(4) 0.039(3) -0.004(3) 0.001(3) -0.008(3)
C1 0.050(5) 0.055(5) 0.034(4) -0.001(4) 0.002(4) -0.006(4)
C2 0.041(4) 0.040(4) 0.034(3) 0.005(3) 0.000(3) -0.001(3)
C3 0.060(5) 0.068(6) 0.067(5) 0.025(5) -0.005(4) -0.017(5)
C4 0.071(6) 0.087(7) 0.071(6) 0.037(6) -0.021(5) -0.004(6)
C5 0.049(4) 0.072(5) 0.069(5) 0.015(4) -0.014(4) 0.004(4)
C6 0.043(6) 0.059(6) 0.079(7) 0.009(5) -0.011(5) 0.001(5)
C7 0.047(5) 0.044(5) 0.055(5) 0.008(4) 0.000(5) -0.004(4)
O1 0.061(4) 0.087(7) 0.087(6) 0.027(5) -0.017(4) 0.012(4)
C8 0.068(6) 0.090(8) 0.085(8) 0.004(6) -0.027(6) -0.004(6)
C17 0.045(3) 0.041(4) 0.044(4) -0.002(3) 0.000(3) -0.009(3)
C18 0.058(5) 0.082(6) 0.089(6) -0.034(5) 0.020(5) -0.007(4)
C19 0.075(5) 0.083(6) 0.093(6) -0.042(5) 0.005(5) -0.019(5)
C20 0.051(4) 0.078(5) 0.063(4) -0.015(4) -0.004(4) -0.018(4)
C21 0.048(3) 0.083(5) 0.053(4) -0.019(6) -0.001(6) -0.019(5)
C22 0.052(4) 0.067(5) 0.044(5) -0.013(5) -0.001(4) -0.016(4)
O3 0.064(4) 0.111(5) 0.074(6) -0.040(6) 0.006(5) -0.032(4)
C23 0.068(5) 0.105(10) 0.091(7) -0.017(8) 0.000(5) -0.037(7)
C32 0.048(4) 0.042(5) 0.039(4) 0.001(4) 0.006(3) -0.001(3)
C33 0.058(5) 0.082(6) 0.076(5) 0.030(5) 0.012(4) 0.026(5)
C34 0.066(5) 0.096(6) 0.088(6) 0.052(5) 0.016(5) 0.014(5)
C35 0.050(4) 0.075(5) 0.064(4) 0.019(4) 0.013(4) 0.001(4)
C36 0.043(6) 0.056(6) 0.067(6) 0.017(5) 0.012(5) -0.003(5)
C37 0.055(6) 0.040(5) 0.063(6) 0.010(4) 0.009(5) 0.006(5)
O5 0.053(4) 0.091(7) 0.091(5) 0.018(5) 0.027(3) -0.004(4)
C38 0.072(6) 0.098(9) 0.125(7) 0.019(6) 0.036(5) 0.010(6)
C47 0.049(3) 0.037(4) 0.041(4) -0.007(3) 0.000(3) 0.003(3)
C48 0.061(4) 0.063(6) 0.082(6) -0.028(5) -0.016(5) 0.005(4)
C49 0.068(5) 0.082(6) 0.091(6) -0.044(5) -0.008(5) 0.015(5)
C50 0.049(4) 0.070(5) 0.070(4) -0.021(4) 0.000(4) 0.016(4)
C51 0.051(3) 0.076(5) 0.057(6) -0.006(6) -0.009(6) 0.006(6)
C52 0.053(4) 0.055(4) 0.053(5) -0.011(6) -0.006(6) 0.003(4)
O7 0.056(5) 0.091(5) 0.087(6) -0.016(4) 0.015(4) 0.022(4)
C53 0.074(6) 0.092(9) 0.076(7) -0.013(7) -0.006(5) 0.020(6)
C2A 0.041(4) 0.040(4) 0.034(3) 0.005(3) 0.000(3) -0.001(3)
C3A 0.060(5) 0.068(6) 0.067(5) 0.025(5) -0.005(4) -0.017(5)
C4A 0.071(6) 0.087(7) 0.071(6) 0.037(6) -0.021(5) -0.004(6)
C5A 0.049(4) 0.072(5) 0.069(5) 0.015(4) -0.014(4) 0.004(4)
C6A 0.043(6) 0.059(6) 0.079(7) 0.009(5) -0.011(5) 0.001(5)
C7A 0.047(5) 0.044(5) 0.055(5) 0.008(4) 0.000(5) -0.004(4)
O1A 0.061(4) 0.087(7) 0.087(6) 0.027(5) -0.017(4) 0.012(4)
C8A 0.068(6) 0.090(8) 0.085(8) 0.004(6) -0.027(6) -0.004(6)
C17A 0.045(3) 0.041(4) 0.044(4) -0.002(3) 0.000(3) -0.009(3)
C18A 0.058(5) 0.082(6) 0.089(6) -0.034(5) 0.020(5) -0.007(4)
C19A 0.075(5) 0.083(6) 0.093(6) -0.042(5) 0.005(5) -0.019(5)
C20A 0.051(4) 0.078(5) 0.063(4) -0.015(4) -0.004(4) -0.018(4)
C21A 0.048(3) 0.083(5) 0.053(4) -0.019(6) -0.001(6) -0.019(5)
C22A 0.052(4) 0.067(5) 0.044(5) -0.013(5) -0.001(4) -0.016(4)
O3A 0.064(4) 0.111(5) 0.074(6) -0.040(6) 0.006(5) -0.032(4)
C23A 0.068(5) 0.105(10) 0.091(7) -0.017(8) 0.000(5) -0.037(7)
C32A 0.048(4) 0.042(5) 0.039(4) 0.001(4) 0.006(3) -0.001(3)
C33A 0.058(5) 0.082(6) 0.076(5) 0.030(5) 0.012(4) 0.026(5)
C34A 0.066(5) 0.096(6) 0.088(6) 0.052(5) 0.016(5) 0.014(5)
C35A 0.050(4) 0.075(5) 0.064(4) 0.019(4) 0.013(4) 0.001(4)
C36A 0.043(6) 0.056(6) 0.067(6) 0.017(5) 0.012(5) -0.003(5)
C37A 0.055(6) 0.040(5) 0.063(6) 0.010(4) 0.009(5) 0.006(5)
O5A 0.053(4) 0.091(7) 0.091(5) 0.018(5) 0.027(3) -0.004(4)
C38A 0.072(6) 0.098(9) 0.125(7) 0.019(6) 0.036(5) 0.010(6)
C47A 0.049(3) 0.037(4) 0.041(4) -0.007(3) 0.000(3) 0.003(3)
C48A 0.061(4) 0.063(6) 0.082(6) -0.028(5) -0.016(5) 0.005(4)
C49A 0.068(5) 0.082(6) 0.091(6) -0.044(5) -0.008(5) 0.015(5)
C50A 0.049(4) 0.070(5) 0.070(4) -0.021(4) 0.000(4) 0.016(4)
C51A 0.051(3) 0.076(5) 0.057(6) -0.006(6) -0.009(6) 0.006(6)
C52A 0.053(4) 0.055(4) 0.053(5) -0.011(6) -0.006(6) 0.003(4)
O7A 0.056(5) 0.091(5) 0.087(6) -0.016(4) 0.015(4) 0.022(4)
C53A 0.074(6) 0.092(9) 0.076(7) -0.013(7) -0.006(5) 0.020(6)
C9 0.043(4) 0.058(5) 0.034(4) -0.002(4) -0.005(3) -0.013(4)
C10 0.051(5) 0.069(6) 0.067(5) 0.012(5) 0.001(4) -0.004(4)
C11 0.058(5) 0.077(6) 0.071(5) 0.026(5) -0.005(4) -0.013(5)
C12 0.053(5) 0.088(7) 0.057(5) 0.008(5) 0.002(4) -0.025(5)
C13 0.037(4) 0.085(7) 0.084(6) 0.003(6) 0.010(4) 0.005(5)
C14 0.056(6) 0.055(5) 0.070(6) 0.015(5) 0.000(5) -0.001(5)
O2 0.059(4) 0.107(5) 0.114(5) 0.030(4) 0.019(4) -0.024(4)
C15 0.105(5) 0.118(5) 0.117(5) 0.017(4) 0.007(4) -0.010(4)
N3 0.042(3) 0.040(3) 0.051(4) -0.005(2) 0.008(3) 0.000(3)
N4 0.041(3) 0.041(4) 0.060(4) -0.006(3) 0.007(3) 0.002(3)
C16 0.051(4) 0.041(4) 0.059(4) -0.001(3) 0.000(4) 0.001(4)
C24 0.045(4) 0.034(4) 0.062(5) -0.003(4) 0.008(4) -0.002(3)
C25 0.050(4) 0.066(5) 0.066(5) -0.021(5) -0.001(4) 0.004(5)
C26 0.064(5) 0.057(5) 0.074(6) -0.018(5) 0.008(5) 0.013(4)
C27 0.058(5) 0.054(5) 0.074(6) 0.005(4) 0.012(4) 0.014(4)
C28 0.047(4) 0.074(6) 0.063(5) 0.016(5) -0.001(4) 0.006(5)
C29 0.053(4) 0.056(4) 0.059(7) 0.002(4) 0.007(4) 0.000(3)
O4 0.063(4) 0.097(5) 0.094(4) -0.011(4) 0.014(3) 0.027(3)
C30 0.115(5) 0.119(5) 0.118(5) -0.016(4) 0.014(4) 0.016(4)
N5 0.041(3) 0.057(4) 0.033(3) 0.004(3) 0.002(3) 0.002(3)
N6 0.042(4) 0.053(4) 0.041(3) 0.000(3) -0.003(3) 0.001(3)
C31 0.054(5) 0.074(6) 0.034(4) 0.008(4) -0.005(4) 0.000(5)
C39 0.052(4) 0.048(5) 0.036(4) 0.006(3) -0.005(3) 0.005(4)
C40 0.052(5) 0.072(6) 0.058(5) 0.012(4) -0.004(4) 0.001(4)
C41 0.068(5) 0.071(6) 0.062(5) 0.020(4) 0.002(4) 0.013(5)
C42 0.056(5) 0.077(6) 0.074(6) 0.001(5) -0.003(4) 0.023(5)
C43 0.055(5) 0.071(6) 0.090(7) 0.008(5) -0.009(5) -0.001(5)
C44 0.048(5) 0.062(6) 0.053(5) 0.005(4) -0.012(4) 0.005(4)
O6 0.085(3) 0.102(4) 0.101(3) 0.020(3) -0.018(3) 0.012(3)
C45 0.097(4) 0.103(5) 0.099(5) 0.004(3) -0.012(3) 0.014(3)
N7 0.037(3) 0.043(3) 0.051(4) -0.007(2) -0.002(2) 0.001(3)
N8 0.038(3) 0.042(4) 0.051(3) -0.004(3) -0.004(3) -0.004(3)
C46 0.058(4) 0.029(4) 0.064(4) -0.008(3) -0.002(4) 0.001(4)
C54 0.052(4) 0.034(4) 0.051(4) 0.000(3) -0.004(4) -0.002(3)
C55 0.049(4) 0.061(5) 0.065(5) -0.004(5) -0.002(4) -0.002(5)
C56 0.063(5) 0.058(5) 0.071(6) -0.022(4) -0.017(5) -0.003(4)
C57 0.050(5) 0.049(5) 0.081(6) -0.005(4) -0.025(5) -0.001(4)
C58 0.047(4) 0.082(6) 0.076(5) -0.005(6) -0.002(4) -0.007(5)
C59 0.049(4) 0.068(5) 0.057(6) -0.008(4) -0.002(4) -0.011(3)
O8 0.066(4) 0.092(5) 0.099(5) -0.010(4) -0.027(3) -0.013(3)
C60 0.118(5) 0.125(5) 0.127(5) -0.022(4) -0.014(4) -0.012(4)
B1 0.166(6) 0.139(6) 0.131(5) -0.006(6) -0.002(6) 0.005(6)
F1 0.169(5) 0.138(5) 0.137(5) -0.021(4) -0.014(4) -0.003(4)
F2 0.169(5) 0.143(6) 0.122(5) 0.014(5) -0.003(4) -0.002(5)
F3 0.152(4) 0.171(5) 0.159(5) -0.002(4) -0.003(5) 0.001(4)
F4 0.193(5) 0.149(5) 0.167(6) 0.008(5) 0.005(5) 0.005(4)
B1A 0.166(6) 0.139(6) 0.131(5) -0.006(6) -0.002(6) 0.005(6)
F1A 0.169(5) 0.138(5) 0.137(5) -0.021(4) -0.014(4) -0.003(4)
F2A 0.169(5) 0.143(6) 0.122(5) 0.014(5) -0.003(4) -0.002(5)
F3A 0.152(4) 0.171(5) 0.159(5) -0.002(4) -0.003(5) 0.001(4)
F4A 0.193(5) 0.149(5) 0.167(6) 0.008(5) 0.005(5) 0.005(4)

loop_
_atom_type_symbol
_atom_type_description
_atom_type_scat_dispersion_real
_atom_type_scat_dispersion_imag
_atom_type_scat_source
C C 0.0033 0.0016 'International Tables Vol C Tables 4.2.6.8 and 6.1.1.4'
H H 0.0000 0.0000 'International Tables Vol C Tables 4.2.6.8 and 6.1.1.4'
B B 0.0013 0.0007 'International Tables Vol C Tables 4.2.6.8 and 6.1.1.4'
N N 0.0061 0.0033 'International Tables Vol C Tables 4.2.6.8 and 6.1.1.4'
O O 0.0106 0.0060 'International Tables Vol C Tables 4.2.6.8 and 6.1.1.4'
F F 0.0171 0.0103 'International Tables Vol C Tables 4.2.6.8 and 6.1.1.4'
Ru Ru -1.2594 0.8363 'International Tables Vol C Tables 4.2.6.8 and 6.1.1.4'

loop_
_geom_angle_atom_site_label_1
_geom_angle_atom_site_label_2
_geom_angle_atom_site_label_3
_geom_angle
N5 Ru1 N7 90.2(2)
N5 Ru1 N3 89.8(2)
N7 Ru1 N3 178.08(16)
N5 Ru1 N1 177.61(17)
N7 Ru1 N1 89.6(2)
N3 Ru1 N1 90.3(2)
N5 Ru1 Ru2 88.67(17)
N7 Ru1 Ru2 88.93(14)
N3 Ru1 Ru2 89.15(15)
N1 Ru1 Ru2 88.95(17)
N6 Ru2 N8 90.4(2)
N6 Ru2 N2 177.77(18)
N8 Ru2 N2 89.1(2)
N6 Ru2 N4 89.9(3)
N8 Ru2 N4 177.66(17)
N2 Ru2 N4 90.5(2)
N6 Ru2 Ru1 89.23(16)
N8 Ru2 Ru1 88.96(15)
N2 Ru2 Ru1 88.58(16)
N4 Ru2 Ru1 88.72(15)
C1 N1 C2 118.9(6)
C1 N1 C2A 109.5(12)
C1 N1 Ru1 119.6(5)
C2 N1 Ru1 121.1(5)
C2A N1 Ru1 127.1(11)
C1 N2 C9 114.8(6)
C1 N2 Ru2 121.0(5)
C9 N2 Ru2 123.5(4)
N2 C1 N1 121.6(7)
N2 C1 H1 119.2
N1 C1 H1 119.2
C7 C2 C3 118.7(9)
C7 C2 N1 123.0(8)
C3 C2 N1 118.1(8)
C2 C3 C4 121.2(9)
C2 C3 H3 119.4
C4 C3 H3 119.4
C5 C4 C3 119.5(9)
C5 C4 H4 120.2
C3 C4 H4 120.2
C4 C5 O1 115.7(9)
C4 C5 C6 119.2(10)
O1 C5 C6 125.0(10)
C7 C6 C5 120.0(10)
C7 C6 H6 120.0
C5 C6 H6 120.0
C2 C7 C6 121.4(10)
C2 C7 H7 119.3
C6 C7 H7 119.3
C5 O1 C8 118.0(11)
O1 C8 H8A 109.5
O1 C8 H8B 109.5
H8A C8 H8B 109.5
O1 C8 H8C 109.5
H8A C8 H8C 109.5
H8B C8 H8C 109.5
C22 C17 C18 117.7(8)
C22 C17 N3 122.0(7)
C18 C17 N3 119.8(8)
C19 C18 C17 121.2(9)
C19 C18 H18 119.4
C17 C18 H18 119.4
C20 C19 C18 120.6(10)
C20 C19 H19 119.7
C18 C19 H19 119.7
C19 C20 C21 119.4(10)
C19 C20 O3 114.7(9)
C21 C20 O3 125.9(9)
C22 C21 C20 119.1(10)
C22 C21 H21 120.4
C20 C21 H21 120.4
C17 C22 C21 121.9(9)
C17 C22 H22 119.0
C21 C22 H22 119.0
C20 O3 C23 117.0(11)
C37 C32 C33 118.9(9)
C37 C32 N5 122.2(8)
C33 C32 N5 118.7(8)
C34 C33 C32 119.9(9)
C34 C33 H33 120.0
C32 C33 H33 120.0
C33 C34 C35 121.4(10)
C33 C34 H34 119.3
C35 C34 H34 119.3
C34 C35 C36 118.8(10)
C34 C35 O5 114.9(9)
C36 C35 O5 126.2(10)
C37 C36 C35 119.8(10)
C37 C36 H36 120.1
C35 C36 H36 120.1
C32 C37 C36 121.3(10)
C32 C37 H37 119.4
C36 C37 H37 119.4
C35 O5 C38 117.2(13)
O5 C38 H38A 109.5
O5 C38 H38B 109.5
H38A C38 H38B 109.5
O5 C38 H38C 109.5
H38A C38 H38C 109.5
H38B C38 H38C 109.5
C52 C47 C48 118.9(8)
C52 C47 N7 122.6(7)
C48 C47 N7 118.3(7)
C47 C48 C49 120.0(9)
C47 C48 H48 120.0
C49 C48 H48 120.0
C50 C49 C48 121.3(10)
C50 C49 H49 119.3
C48 C49 H49 119.3
C49 C50 C51 118.9(9)
C49 C50 O7 116.7(9)
C51 C50 O7 124.1(9)
C52 C51 C50 119.1(9)
C52 C51 H51 120.5
C50 C51 H51 120.5
C47 C52 C51 121.8(9)
C47 C52 H52 119.1
C51 C52 H52 119.1
C53 O7 C50 116.6(10)
C3A C2A C7A 107.6(19)
C3A C2A N1 126.4(17)
C7A C2A N1 119(2)
C4A C3A C2A 127(3)
C4A C3A H3A 116.7
C2A C3A H3A 116.7
C5A C4A C3A 118(2)
C5A C4A H4A 120.9
C3A C4A H4A 120.9
C4A C5A C6A 124.2(17)
C4A C5A O1A 98(3)
C6A C5A O1A 137(3)
C5A C6A C7A 111(2)
C5A C6A H6A 124.7
C7A C6A H6A 124.7
C2A C7A C6A 133(2)
C2A C7A H7A 113.6
C6A C7A H7A 113.6
C8A O1A C5A 118(4)
O1A C8A H8A1 109.5
O1A C8A H8A2 109.5
H8A1 C8A H8A2 109.5
O1A C8A H8A3 109.5
H8A1 C8A H8A3 109.5
H8A2 C8A H8A3 109.5
C18A C17A C22A 104(2)
C18A C17A N3 120.0(18)
C22A C17A N3 131(2)
C19A C18A C17A 135(2)
C19A C18A H18A 112.3
C17A C18A H18A 112.3
C18A C19A C20A 109(2)
C18A C19A H19A 125.7
C20A C19A H19A 125.7
C19A C20A C21A 131(2)
C19A C20A O3A 107(3)
C21A C20A O3A 121(3)
C20A C21A C22A 106(2)
C20A C21A H21A 126.8
C22A C21A H21A 126.8
C17A C22A C21A 134(2)
C17A C22A H22A 113.1
C21A C22A H22A 113.1
C20A O3A C23A 109(5)
O3A C23A H23D 109.5
O3A C23A H23E 109.5
H23D C23A H23E 109.5
O3A C23A H23F 109.5
H23D C23A H23F 109.5
H23E C23A H23F 109.5
C33A C32A C37A 116.3(14)
C33A C32A N5 121.7(17)
C37A C32A N5 119.3(18)
C34A C33A C32A 117(2)
C34A C33A H33A 121.7
C32A C33A H33A 121.7
C33A C34A C35A 127(2)
C33A C34A H34A 116.3
C35A C34A H34A 116.3
C34A C35A C36A 118.7(15)
C34A C35A O5A 103(2)
C36A C35A O5A 137(2)
C35A C36A C37A 114(2)
C35A C36A H36A 122.9
C37A C36A H36A 122.9
C36A C37A C32A 127(2)
C36A C37A H37A 116.5
C32A C37A H37A 116.5
C38A O5A C35A 112(3)
O5A C38A H38D 109.5
O5A C38A H38E 109.5
H38D C38A H38E 109.5
O5A C38A H38F 109.5
H38D C38A H38F 109.5
H38E C38A H38F 109.5
C48A C47A C52A 119.0(15)
C48A C47A N7 126.9(17)
C52A C47A N7 111.6(18)
C49A C48A C47A 111(2)
C49A C48A H48A 124.3
C47A C48A H48A 124.3
C50A C49A C48A 136(3)
C50A C49A H49A 111.8
C48A C49A H49A 111.8
C49A C50A C51A 108(2)
C49A C50A O7A 91(3)
C51A C50A O7A 160(3)
C50A C51A C52A 123.7(19)
C50A C51A H51A 118.1
C52A C51A H51A 118.1
C51A C52A C47A 121.4(18)
C51A C52A H52A 119.3
C47A C52A H52A 119.3
C53A O7A C50A 120(4)
O7A C53A H53D 109.5
O7A C53A H53E 109.5
H53D C53A H53E 109.5
O7A C53A H53F 109.5
H53D C53A H53F 109.5
H53E C53A H53F 109.5
C10 C9 C14 117.8(7)
C10 C9 N2 121.2(7)
C14 C9 N2 120.8(7)
C9 C10 C11 121.4(8)
C9 C10 H10 119.3
C11 C10 H10 119.3
C12 C11 C10 118.8(8)
C12 C11 H11 120.6
C10 C11 H11 120.6
C11 C12 O2 124.4(8)
C11 C12 C13 120.6(8)
O2 C12 C13 115.1(8)
C14 C13 C12 120.2(8)
C14 C13 H13 119.9
C12 C13 H13 119.9
C13 C14 C9 121.1(9)
C13 C14 H14 119.5
C9 C14 H14 119.5
C12 O2 C15 116.1(8)
O2 C15 H15A 109.5
O2 C15 H15B 109.5
H15A C15 H15B 109.5
O2 C15 H15C 109.5
H15A C15 H15C 109.5
H15B C15 H15C 109.5
C16 N3 C17 117.4(6)
C16 N3 C17A 117.4(13)
C16 N3 Ru1 119.0(5)
C17 N3 Ru1 123.6(5)
C17A N3 Ru1 120.7(12)
C16 N4 C24 115.6(6)
C16 N4 Ru2 120.2(5)
C24 N4 Ru2 123.8(4)
N4 C16 N3 122.8(7)
N4 C16 H16 118.6
N3 C16 H16 118.6
C29 C24 C25 119.1(7)
C29 C24 N4 120.5(7)
C25 C24 N4 120.2(7)
C26 C25 C24 121.0(7)
C26 C25 H25 119.5
C24 C25 H25 119.5
C27 C26 C25 119.9(8)
C27 C26 H26 120.1
C25 C26 H26 120.1
O4 C27 C26 125.0(8)
O4 C27 C28 115.8(8)
C26 C27 C28 119.1(7)
C27 C28 C29 121.0(7)
C27 C28 H28 119.5
C29 C28 H28 119.5
C28 C29 C24 119.7(7)
C28 C29 H29 120.2
C24 C29 H29 120.2
C27 O4 C30 117.1(8)
O4 C30 H30A 109.5
O4 C30 H30B 109.5
H30A C30 H30B 109.5
O4 C30 H30C 109.5
H30A C30 H30C 109.5
H30B C30 H30C 109.5
C31 N5 C32 118.5(6)
C31 N5 C32A 114.0(13)
C31 N5 Ru1 119.1(5)
C32 N5 Ru1 122.4(5)
C32A N5 Ru1 125.0(12)
C31 N6 C39 116.2(6)
C31 N6 Ru2 119.6(5)
C39 N6 Ru2 123.9(5)
N6 C31 N5 123.3(7)
N6 C31 H31 118.4
N5 C31 H31 118.4
C40 C39 C44 119.4(7)
C40 C39 N6 121.8(7)
C44 C39 N6 118.8(7)
C39 C40 C41 121.6(8)
C39 C40 H40 119.2
C41 C40 H40 119.2
C42 C41 C40 120.2(8)
C42 C41 H41 119.9
C40 C41 H41 119.9
C41 C42 O6 126.4(9)
C41 C42 C43 118.9(8)
O6 C42 C43 114.7(9)
C44 C43 C42 120.8(9)
C44 C43 H43 119.6
C42 C43 H43 119.6
C39 C44 C43 119.0(8)
C39 C44 H44 120.5
C43 C44 H44 120.5
C42 O6 C45 118.3(8)
O6 C45 H45A 109.5
O6 C45 H45B 109.5
H45A C45 H45B 109.5
O6 C45 H45C 109.5
H45A C45 H45C 109.5
H45B C45 H45C 109.5
C46 N7 C47 117.0(6)
C46 N7 C47A 111.7(12)
C46 N7 Ru1 119.6(4)
C47 N7 Ru1 123.3(5)
C47A N7 Ru1 126.6(11)
C46 N8 C54 115.4(6)
C46 N8 Ru2 120.4(4)
C54 N8 Ru2 123.6(4)
N8 C46 N7 121.9(6)
N8 C46 H46 119.1
N7 C46 H46 119.1
C55 C54 C59 118.1(7)
C55 C54 N8 120.6(7)
C59 C54 N8 121.1(7)
C54 C55 C56 122.2(7)
C54 C55 H55 118.9
C56 C55 H55 118.9
C57 C56 C55 118.6(8)
C57 C56 H56 120.7
C55 C56 H56 120.7
C56 C57 O8 124.3(8)
C56 C57 C58 119.8(7)
O8 C57 C58 115.8(8)
C59 C58 C57 121.3(7)
C59 C58 H58 119.4
C57 C58 H58 119.4
C58 C59 C54 119.9(8)
C58 C59 H59 120.0
C54 C59 H59 120.0
C57 O8 C60 116.5(8)
O8 C60 H60A 109.5
O8 C60 H60B 109.5
H60A C60 H60B 109.5
O8 C60 H60C 109.5
H60A C60 H60C 109.5
H60B C60 H60C 109.5
F1 B1 F3 108.5(16)
F1 B1 F2 87.6(13)
F3 B1 F2 109.9(19)
F1 B1 F4 141.5(19)
F3 B1 F4 98.6(13)
F2 B1 F4 108.6(16)
F1A B1A F2A 163(3)
F1A B1A F3A 99(2)
F2A B1A F3A 95(2)
F1A B1A F4A 60.4(16)
F2A B1A F4A 109(3)
F3A B1A F4A 90(2)

loop_
_geom_bond_atom_site_label_1
_geom_bond_atom_site_label_2
_geom_bond_distance
Ru1 N5 2.036(6)
Ru1 N7 2.036(5)
Ru1 N3 2.037(5)
Ru1 N1 2.036(6)
Ru1 Ru2 2.3795(7)
Ru2 N6 2.017(6)
Ru2 N8 2.023(6)
Ru2 N2 2.023(6)
Ru2 N4 2.028(6)
N1 C1 1.319(8)
N1 C2 1.418(9)
N1 C2A 1.470(17)
N2 C1 1.311(8)
N2 C9 1.429(8)
C1 H1 0.9500
C2 C7 1.340(11)
C2 C3 1.373(9)
C3 C4 1.387(9)
C3 H3 0.9500
C4 C5 1.360(9)
C4 H4 0.9500
C5 O1 1.376(10)
C5 C6 1.382(10)
C6 C7 1.376(10)
C6 H6 0.9500
C7 H7 0.9500
O1 C8 1.375(11)
C8 H8A 0.9800
C8 H8B 0.9800
C8 H8C 0.9800
C17 C22 1.361(9)
C17 C18 1.365(9)
C17 N3 1.414(9)
C18 C19 1.366(9)
C18 H18 0.9500
C19 C20 1.351(10)
C19 H19 0.9500
C20 C21 1.375(11)
C20 O3 1.378(10)
C21 C22 1.372(8)
C21 H21 0.9500
C22 H22 0.9500
O3 C23 1.392(15)
C23 H23A 0.9800
C23 H23B 0.9800
C23 H23C 0.9800
C32 C37 1.358(10)
C32 C33 1.377(9)
C32 N5 1.422(9)
C33 C34 1.357(9)
C33 H33 0.9500
C34 C35 1.363(9)
C34 H34 0.9500
C35 C36 1.376(10)
C35 O5 1.382(10)
C36 C37 1.366(9)
C36 H36 0.9500
C37 H37 0.9500
O5 C38 1.375(14)
C38 H38A 0.9800
C38 H38B 0.9800
C38 H38C 0.9800
C47 C52 1.349(9)
C47 C48 1.371(9)
C47 N7 1.423(9)
C48 C49 1.370(9)
C48 H48 0.9500
C49 C50 1.353(10)
C49 H49 0.9500
C50 C51 1.384(10)
C50 O7 1.395(10)
C51 C52 1.376(8)
C51 H51 0.9500
C52 H52 0.9500
O7 C53 1.379(11)
C53 H53A 0.9800
C53 H53B 0.9800
C53 H53C 0.9800
C2A C3A 1.359(13)
C2A C7A 1.374(14)
C3A C4A 1.350(13)
C3A H3A 0.9500
C4A C5A 1.338(12)
C4A H4A 0.9500
C5A C6A 1.346(12)
C5A O1A 1.38(2)
C6A C7A 1.376(14)
C6A H6A 0.9500
C7A H7A 0.9500
O1A C8A 1.37(2)
C8A H8A1 0.9800
C8A H8A2 0.9800
C8A H8A3 0.9800
C17A C18A 1.351(13)
C17A C22A 1.383(12)
C17A N3 1.447(17)
C18A C19A 1.340(12)
C18A H18A 0.9500
C19A C20A 1.355(13)
C19A H19A 0.9500
C20A C21A 1.374(13)
C20A O3A 1.40(2)
C21A C22A 1.388(12)
C21A H21A 0.9500
C22A H22A 0.9500
O3A C23A 1.40(2)
C23A H23D 0.9800
C23A H23E 0.9800
C23A H23F 0.9800
C32A C33A 1.370(12)
C32A C37A 1.382(12)
C32A N5 1.479(16)
C33A C34A 1.332(13)
C33A H33A 0.9500
C34A C35A 1.351(12)
C34A H34A 0.9500
C35A C36A 1.367(12)
C35A O5A 1.39(2)
C36A C37A 1.374(13)
C36A H36A 0.9500
C37A H37A 0.9500
O5A C38A 1.38(2)
C38A H38D 0.9800
C38A H38E 0.9800
C38A H38F 0.9800
C47A C48A 1.361(12)
C47A C52A 1.367(12)
C47A N7 1.499(16)
C48A C49A 1.335(13)
C48A H48A 0.9500
C49A C50A 1.327(13)
C49A H49A 0.9500
C50A C51A 1.343(13)
C50A O7A 1.38(2)
C51A C52A 1.354(13)
C51A H51A 0.9500
C52A H52A 0.9500
O7A C53A 1.36(2)
C53A H53D 0.9800
C53A H53E 0.9800
C53A H53F 0.9800
C9 C10 1.373(10)
C9 C14 1.375(12)
C10 C11 1.385(10)
C10 H10 0.9500
C11 C12 1.350(11)
C11 H11 0.9500
C12 O2 1.364(9)
C12 C13 1.370(11)
C13 C14 1.352(12)
C13 H13 0.9500
C14 H14 0.9500
O2 C15 1.412(11)
C15 H15A 0.9800
C15 H15B 0.9800
C15 H15C 0.9800
N3 C16 1.321(7)
N4 C16 1.307(8)
N4 C24 1.428(8)
C16 H16 0.9500
C24 C29 1.367(9)
C24 C25 1.375(10)
C25 C26 1.368(9)
C25 H25 0.9500
C26 C27 1.365(11)
C26 H26 0.9500
C27 O4 1.366(8)
C27 C28 1.375(10)
C28 C29 1.373(9)
C28 H28 0.9500
C29 H29 0.9500
O4 C30 1.444(12)
C30 H30A 0.9800
C30 H30B 0.9800
C30 H30C 0.9800
N5 C31 1.314(9)
N6 C31 1.309(9)
N6 C39 1.427(8)
C31 H31 0.9500
C39 C40 1.354(10)
C39 C44 1.379(12)
C40 C41 1.381(10)
C40 H40 0.9500
C41 C42 1.350(11)
C41 H41 0.9500
C42 O6 1.364(9)
C42 C43 1.391(12)
C43 C44 1.389(12)
C43 H43 0.9500
C44 H44 0.9500
O6 C45 1.397(10)
C45 H45A 0.9800
C45 H45B 0.9800
C45 H45C 0.9800
N7 C46 1.324(8)
N8 C46 1.316(8)
N8 C54 1.416(8)
C46 H46 0.9500
C54 C55 1.370(9)
C54 C59 1.382(10)
C55 C56 1.373(10)
C55 H55 0.9500
C56 C57 1.366(11)
C56 H56 0.9500
C57 O8 1.368(8)
C57 C58 1.369(10)
C58 C59 1.357(9)
C58 H58 0.9500
C59 H59 0.9500
O8 C60 1.408(12)
C60 H60A 0.9800
C60 H60B 0.9800
C60 H60C 0.9800
B1 F1 1.299(13)
B1 F3 1.308(13)
B1 F2 1.318(15)
B1 F4 1.333(13)
B1A F1A 1.304(14)
B1A F2A 1.314(15)
B1A F3A 1.325(16)
B1A F4A 1.328(17)

loop_
_geom_torsion_atom_site_label_1
_geom_torsion_atom_site_label_2
_geom_torsion_atom_site_label_3
_geom_torsion_atom_site_label_4
_geom_torsion
N5 Ru1 Ru2 N6 3.2(3)
N7 Ru1 Ru2 N6 93.4(2)
N3 Ru1 Ru2 N6 -86.6(2)
N1 Ru1 Ru2 N6 -176.9(3)
N5 Ru1 Ru2 N8 -87.2(2)
N7 Ru1 Ru2 N8 3.0(2)
N3 Ru1 Ru2 N8 -177.0(2)
N1 Ru1 Ru2 N8 92.7(2)
N5 Ru1 Ru2 N2 -176.3(3)
N7 Ru1 Ru2 N2 -86.1(2)
N3 Ru1 Ru2 N2 93.9(2)
N1 Ru1 Ru2 N2 3.5(2)
N5 Ru1 Ru2 N4 93.1(2)
N7 Ru1 Ru2 N4 -176.7(2)
N3 Ru1 Ru2 N4 3.3(2)
N1 Ru1 Ru2 N4 -87.0(2)
N7 Ru1 N1 C1 83.3(6)
N3 Ru1 N1 C1 -94.8(6)
Ru2 Ru1 N1 C1 -5.6(6)
N7 Ru1 N1 C2 -90.0(6)
N3 Ru1 N1 C2 91.9(6)
Ru2 Ru1 N1 C2 -179.0(6)
N7 Ru1 N1 C2A -72.5(14)
N3 Ru1 N1 C2A 109.4(14)
Ru2 Ru1 N1 C2A -161.4(14)
N8 Ru2 N2 C1 -91.7(6)
N4 Ru2 N2 C1 86.0(6)
Ru1 Ru2 N2 C1 -2.7(6)
N8 Ru2 N2 C9 78.1(6)
N4 Ru2 N2 C9 -104.2(6)
Ru1 Ru2 N2 C9 167.1(6)
C9 N2 C1 N1 -171.6(7)
Ru2 N2 C1 N1 -1.0(11)
C2 N1 C1 N2 178.6(7)
C2A N1 C1 N2 164.9(13)
Ru1 N1 C1 N2 5.2(10)
C1 N1 C2 C7 146.3(8)
C2A N1 C2 C7 -158(5)
Ru1 N1 C2 C7 -40.3(9)
C1 N1 C2 C3 -38.8(9)
C2A N1 C2 C3 17(4)
Ru1 N1 C2 C3 134.5(5)
C7 C2 C3 C4 -0.7(5)
N1 C2 C3 C4 -175.7(7)
C2 C3 C4 C5 -1.1(5)
C3 C4 C5 O1 178.2(8)
C3 C4 C5 C6 2.6(11)
C4 C5 C6 C7 -2.4(14)
O1 C5 C6 C7 -177.6(10)
C3 C2 C7 C6 0.9(10)
N1 C2 C7 C6 175.7(8)
C5 C6 C7 C2 0.7(14)
C4 C5 O1 C8 -170.8(9)
C6 C5 O1 C8 4.6(16)
C22 C17 C18 C19 -1.0(5)
N3 C17 C18 C19 -173.0(7)
C17 C18 C19 C20 -1.1(6)
C18 C19 C20 C21 1.9(11)
C18 C19 C20 O3 -179.0(9)
C19 C20 C21 C22 -0.8(14)
O3 C20 C21 C22 -179.8(11)
C18 C17 C22 C21 2.1(11)
N3 C17 C22 C21 173.9(8)
C20 C21 C22 C17 -1.3(14)
C19 C20 O3 C23 -178.0(11)
C21 C20 O3 C23 1.0(18)
C37 C32 C33 C34 -0.5(5)
N5 C32 C33 C34 -175.0(8)
C32 C33 C34 C35 -0.9(6)
C33 C34 C35 C36 2.0(11)
C33 C34 C35 O5 178.5(8)
C34 C35 C36 C37 -1.9(14)
O5 C35 C36 C37 -177.9(10)
C33 C32 C37 C36 0.6(11)
N5 C32 C37 C36 175.0(8)
C35 C36 C37 C32 0.6(14)
C34 C35 O5 C38 -176.1(13)
C36 C35 O5 C38 0.0(19)
C52 C47 C48 C49 -1.3(5)
N7 C47 C48 C49 -176.2(7)
C47 C48 C49 C50 -1.9(6)
C48 C49 C50 C51 4.4(11)
C48 C49 C50 O7 177.5(9)
C49 C50 C51 C52 -3.7(13)
O7 C50 C51 C52 -176.2(10)
C48 C47 C52 C51 2.0(10)
N7 C47 C52 C51 176.6(8)
C50 C51 C52 C47 0.5(13)
C49 C50 O7 C53 -175.4(9)
C51 C50 O7 C53 -2.7(16)
C1 N1 C2A C3A 49(2)
C2 N1 C2A C3A -81(5)
Ru1 N1 C2A C3A -153.3(14)
C1 N1 C2A C7A -163.3(15)
C2 N1 C2A C7A 67(4)
Ru1 N1 C2A C7A -6(2)
C7A C2A C3A C4A -0.2(6)
N1 C2A C3A C4A 151(3)
C2A C3A C4A C5A 0.2(7)
C3A C4A C5A C6A -0.1(17)
C3A C4A C5A O1A 172(3)
C4A C5A C6A C7A 0(2)
O1A C5A C6A C7A -169(4)
C3A C2A C7A C6A 0.0(17)
N1 C2A C7A C6A -153(2)
C5A C6A C7A C2A 0(2)
C4A C5A O1A C8A 141(4)
C6A C5A O1A C8A -48(7)
C22A C17A C18A C19A 0.0(7)
N3 C17A C18A C19A 158(3)
C17A C18A C19A C20A 0.1(8)
C18A C19A C20A C21A 0(2)
C18A C19A C20A O3A 180(3)
C19A C20A C21A C22A -1(2)
O3A C20A C21A C22A 180(3)
C18A C17A C22A C21A -0.6(19)
N3 C17A C22A C21A -155(3)
C20A C21A C22A C17A 1(2)
C19A C20A O3A C23A 165(5)
C21A C20A O3A C23A -15(6)
C37A C32A C33A C34A -0.1(6)
N5 C32A C33A C34A 161(3)
C32A C33A C34A C35A -0.1(7)
C33A C34A C35A C36A 0.6(15)
C33A C34A C35A O5A -172(3)
C34A C35A C36A C37A -0.7(17)
O5A C35A C36A C37A 169(4)
C35A C36A C37A C32A 0.6(19)
C33A C32A C37A C36A -0.1(15)
N5 C32A C37A C36A -162(2)
C34A C35A O5A C38A 165(7)
C36A C35A O5A C38A -5(8)
C52A C47A C48A C49A -0.5(6)
N7 C47A C48A C49A 160(3)
C47A C48A C49A C50A -0.2(8)
C48A C49A C50A C51A 0.5(14)
C48A C49A C50A O7A -177(3)
C49A C50A C51A C52A -0.3(17)
O7A C50A C51A C52A 171(9)
C50A C51A C52A C47A -0.3(19)
C48A C47A C52A C51A 0.7(14)
N7 C47A C52A C51A -163(2)
C49A C50A O7A C53A 150(4)
C51A C50A O7A C53A -22(12)
C1 N2 C9 C10 49.4(10)
Ru2 N2 C9 C10 -121.0(7)
C1 N2 C9 C14 -136.1(8)
Ru2 N2 C9 C14 53.6(9)
C14 C9 C10 C11 2.5(12)
N2 C9 C10 C11 177.2(7)
C9 C10 C11 C12 -0.1(13)
C10 C11 C12 O2 178.9(8)
C10 C11 C12 C13 -1.7(13)
C11 C12 C13 C14 0.9(14)
O2 C12 C13 C14 -179.6(8)
C12 C13 C14 C9 1.6(15)
C10 C9 C14 C13 -3.2(13)
N2 C9 C14 C13 -178.0(8)
C11 C12 O2 C15 -3.1(13)
C13 C12 O2 C15 177.4(8)
C22 C17 N3 C16 149.3(7)
C18 C17 N3 C16 -39.1(8)
C22 C17 N3 C17A -117(6)
C18 C17 N3 C17A 55(5)
C22 C17 N3 Ru1 -33.8(9)
C18 C17 N3 Ru1 137.9(5)
C18A C17A N3 C16 48(2)
C22A C17A N3 C16 -160.6(19)
C18A C17A N3 C17 -45(4)
C22A C17A N3 C17 106(6)
C18A C17A N3 Ru1 -151.3(13)
C22A C17A N3 Ru1 0(3)
N5 Ru1 N3 C16 -92.8(5)
N1 Ru1 N3 C16 84.9(5)
Ru2 Ru1 N3 C16 -4.1(5)
N5 Ru1 N3 C17 90.3(6)
N1 Ru1 N3 C17 -92.1(6)
Ru2 Ru1 N3 C17 179.0(5)
N5 Ru1 N3 C17A 107.2(13)
N1 Ru1 N3 C17A -75.2(13)
Ru2 Ru1 N3 C17A -164.2(13)
N6 Ru2 N4 C16 85.7(5)
N2 Ru2 N4 C16 -92.1(5)
Ru1 Ru2 N4 C16 -3.6(5)
N6 Ru2 N4 C24 -102.1(6)
N2 Ru2 N4 C24 80.1(6)
Ru1 Ru2 N4 C24 168.7(5)
C24 N4 C16 N3 -171.5(6)
Ru2 N4 C16 N3 1.4(9)
C17 N3 C16 N4 179.6(7)
C17A N3 C16 N4 163.3(13)
Ru1 N3 C16 N4 2.5(9)
C16 N4 C24 C29 -135.3(7)
Ru2 N4 C24 C29 52.1(9)
C16 N4 C24 C25 49.3(9)
Ru2 N4 C24 C25 -123.3(7)
C29 C24 C25 C26 4.3(12)
N4 C24 C25 C26 179.8(7)
C24 C25 C26 C27 -2.6(13)
C25 C26 C27 O4 -179.2(8)
C25 C26 C27 C28 0.4(13)
O4 C27 C28 C29 179.7(7)
C26 C27 C28 C29 0.0(13)
C27 C28 C29 C24 1.7(12)
C25 C24 C29 C28 -3.8(11)
N4 C24 C29 C28 -179.3(7)
C26 C27 O4 C30 0.7(13)
C28 C27 O4 C30 -178.9(8)
C37 C32 N5 C31 147.4(8)
C33 C32 N5 C31 -38.2(10)
C37 C32 N5 C32A -142(7)
C33 C32 N5 C32A 32(6)
C37 C32 N5 Ru1 -35.6(10)
C33 C32 N5 Ru1 138.8(5)
C33A C32A N5 C31 36(2)
C37A C32A N5 C31 -163.3(14)
C33A C32A N5 C32 -79(6)
C37A C32A N5 C32 82(6)
C33A C32A N5 Ru1 -160.2(12)
C37A C32A N5 Ru1 1(2)
N7 Ru1 N5 C31 -93.2(6)
N3 Ru1 N5 C31 84.9(6)
Ru2 Ru1 N5 C31 -4.3(6)
N7 Ru1 N5 C32 89.8(6)
N3 Ru1 N5 C32 -92.1(6)
Ru2 Ru1 N5 C32 178.8(6)
N7 Ru1 N5 C32A 103.6(14)
N3 Ru1 N5 C32A -78.3(14)
Ru2 Ru1 N5 C32A -167.5(14)
N8 Ru2 N6 C31 85.7(6)
N4 Ru2 N6 C31 -92.0(6)
Ru1 Ru2 N6 C31 -3.3(6)
N8 Ru2 N6 C39 -100.5(6)
N4 Ru2 N6 C39 81.8(6)
Ru1 Ru2 N6 C39 170.5(6)
C39 N6 C31 N5 -173.4(7)
Ru2 N6 C31 N5 0.8(12)
C32 N5 C31 N6 -179.9(8)
C32A N5 C31 N6 168.0(13)
Ru1 N5 C31 N6 3.0(12)
C31 N6 C39 C40 45.2(10)
Ru2 N6 C39 C40 -128.8(7)
C31 N6 C39 C44 -133.6(9)
Ru2 N6 C39 C44 52.4(9)
C44 C39 C40 C41 0.8(12)
N6 C39 C40 C41 -178.0(7)
C39 C40 C41 C42 1.8(13)
C40 C41 C42 O6 177.7(8)
C40 C41 C42 C43 -3.9(13)
C41 C42 C43 C44 3.5(14)
O6 C42 C43 C44 -177.9(8)
C40 C39 C44 C43 -1.1(13)
N6 C39 C44 C43 177.7(8)
C42 C43 C44 C39 -1.0(14)
C41 C42 O6 C45 -16.9(13)
C43 C42 O6 C45 164.7(8)
C52 C47 N7 C46 146.2(7)
C48 C47 N7 C46 -39.2(8)
C52 C47 N7 C47A -147(6)
C48 C47 N7 C47A 27(6)
C52 C47 N7 Ru1 -37.5(9)
C48 C47 N7 Ru1 137.2(5)
C48A C47A N7 C46 30(2)
C52A C47A N7 C46 -168.4(11)
C48A C47A N7 C47 -89(6)
C52A C47A N7 C47 73(6)
C48A C47A N7 Ru1 -166.6(14)
C52A C47A N7 Ru1 -5(2)
N5 Ru1 N7 C46 85.2(5)
N1 Ru1 N7 C46 -92.4(5)
Ru2 Ru1 N7 C46 -3.4(5)
N5 Ru1 N7 C47 -91.0(5)
N1 Ru1 N7 C47 91.3(5)
Ru2 Ru1 N7 C47 -179.7(5)
N5 Ru1 N7 C47A -77.2(13)
N1 Ru1 N7 C47A 105.2(13)
Ru2 Ru1 N7 C47A -165.8(13)
N6 Ru2 N8 C46 -92.9(5)
N2 Ru2 N8 C46 85.0(5)
Ru1 Ru2 N8 C46 -3.6(5)
N6 Ru2 N8 C54 78.8(5)
N2 Ru2 N8 C54 -103.3(5)
Ru1 Ru2 N8 C54 168.1(5)
C54 N8 C46 N7 -170.4(6)
Ru2 N8 C46 N7 2.0(9)
C47 N7 C46 N8 178.1(7)
C47A N7 C46 N8 166.5(12)
Ru1 N7 C46 N8 1.6(9)
C46 N8 C54 C55 46.0(9)
Ru2 N8 C54 C55 -126.1(6)
C46 N8 C54 C59 -138.1(7)
Ru2 N8 C54 C59 49.8(9)
C59 C54 C55 C56 -0.3(12)
N8 C54 C55 C56 175.6(7)
C54 C55 C56 C57 1.1(13)
C55 C56 C57 O8 179.3(7)
C55 C56 C57 C58 -2.2(13)
C56 C57 C58 C59 2.5(14)
O8 C57 C58 C59 -178.8(7)
C57 C58 C59 C54 -1.7(13)
C55 C54 C59 C58 0.6(12)
N8 C54 C59 C58 -175.4(7)
C56 C57 O8 C60 4.1(13)
C58 C57 O8 C60 -174.5(9)
